data_4078001
loop_
_publ_author_name
'Lechner, Marie-Luise'
'Athukorala Arachchige, Kasun S.'
'Randall, Rebecca A. M.'
'Knight, Fergus R.'
'B\"uhl, Michael'
'Slawin, Alexandra M. Z.'
'Woollins, J. Derek'

_publ_section_title
;
 Sterically Crowded Tin Acenaphthenes
;
_journal_issue 7
_journal_name_full Organometallics
_journal_page_first 2922
_journal_paper_doi 10.1021/om201253t
_journal_volume 31
_journal_year 2012
_chemical_formula_moiety 'C28 H24 Br2 Cl2 O Sn'
_chemical_formula_sum 'C28 H24 Br2 Cl2 O Sn'
_chemical_formula_weight 725.90
_space_group_IT_number 2
_symmetry_cell_setting triclinic
_symmetry_Int_Tables_number 2
_symmetry_space_group_name_Hall '-P 1'
_symmetry_space_group_name_H-M 'P -1'
_atom_sites_solution_hydrogens geom
_atom_sites_solution_primary direct
_atom_sites_solution_secondary difmap
_cell_angle_alpha 81.51(3)
_cell_angle_beta 87.91(2)
_cell_angle_gamma 74.413(15)
_cell_formula_units_Z 2
_cell_length_a 7.198(6)
_cell_length_b 10.310(7)
_cell_length_c 18.692(14)
_cell_measurement_reflns_used 2818
_cell_measurement_temperature 125
_cell_measurement_theta_max 32.58
_cell_measurement_theta_min 2.07
_cell_volume 1321.5(17)
_computing_cell_refinement 'CrystalClear-SM Expert 2.0 r6'
_computing_data_collection 'CrystalClear-SM Expert 2.0 r6 (Rigaku, 2010)'
_computing_data_reduction 'CrystalClear-SM Expert 2.0 r6'
_computing_molecular_graphics 'CrystalStructure 4.0'
_computing_publication_material 'CrystalStructure 4.0 (Rigaku, 2010)'
_computing_structure_refinement 'SHELXL97 (Sheldrick, 2008)'
_computing_structure_solution 'SHELXS97 (Sheldrick, 2008)'
_diffrn_ambient_temperature 125
_diffrn_detector_area_resol_mean 13.653
_diffrn_measured_fraction_theta_full 0.996
_diffrn_measured_fraction_theta_max 0.996
_diffrn_measurement_device_type 'Rigaku SCX mini'
_diffrn_measurement_method \w
_diffrn_radiation_type 'Mo K\a'
_diffrn_radiation_wavelength 0.71075
_diffrn_reflns_av_R_equivalents 0.0554
_diffrn_reflns_limit_h_max 8
_diffrn_reflns_limit_h_min -8
_diffrn_reflns_limit_k_max 12
_diffrn_reflns_limit_k_min -12
_diffrn_reflns_limit_l_max 22
_diffrn_reflns_limit_l_min -22
_diffrn_reflns_number 11199
_diffrn_reflns_theta_full 25.00
_diffrn_reflns_theta_max 25.00
_diffrn_standards_number 0
_exptl_absorpt_coefficient_mu 4.221
_exptl_absorpt_correction_T_max 0.810
_exptl_absorpt_correction_T_min 0.609
_exptl_absorpt_correction_type multi-scan
_exptl_absorpt_process_details 'REQAB (Rigaku, 1998)'
_exptl_crystal_colour colorless
_exptl_crystal_density_diffrn 1.824
_exptl_crystal_density_method 'not measured'
_exptl_crystal_description platelet
_exptl_crystal_F_000 708.00
_exptl_crystal_size_max 0.190
_exptl_crystal_size_mid 0.100
_exptl_crystal_size_min 0.050
_refine_diff_density_max 1.160
_refine_diff_density_min -1.400
_refine_ls_extinction_method none
_refine_ls_goodness_of_fit_ref 1.127
_refine_ls_hydrogen_treatment constr
_refine_ls_number_parameters 307
_refine_ls_number_reflns 4648
_refine_ls_number_restraints 0
_refine_ls_R_factor_gt 0.0498
_refine_ls_shift/su_max 0.022
_refine_ls_structure_factor_coef Fsqd
_refine_ls_weighting_details 'w = 1/[\s^2^(Fo^2^)+(0.0585P)^2^+3.0319P] where P=(Fo^2^+2Fc^2^)/3'
_refine_ls_weighting_scheme calc
_refine_ls_wR_factor_ref 0.1443
_reflns_number_gt 3491
_reflns_number_total 4649
_reflns_threshold_expression F^2^>2.0\s(F^2^)
_cod_data_source_file om201253t_si_001.cif
_cod_data_source_block MLDW6_Off
_cod_original_cell_volume 1321.6(17)
_cod_database_code 4078001

loop_
_symmetry_equiv_pos_site_id
_symmetry_equiv_pos_as_xyz
1 +X,+Y,+Z
2 -X,-Y,-Z

loop_
_atom_site_label
_atom_site_type_symbol
_atom_site_fract_x
_atom_site_fract_y
_atom_site_fract_z
_atom_site_U_iso_or_equiv
_atom_site_adp_type
_atom_site_occupancy
_atom_site_symmetry_multiplicity
_atom_site_calc_flag
_atom_site_refinement_flags
Sn1 Sn 0.57480(8) 0.08473(5) 0.22591(3) 0.02468(18) Uani 1.0 2 d .
Br1 Br 0.30461(11) 0.03181(8) 0.10916(4) 0.0294(3) Uani 1.0 2 d .
Br2 Br 0.93952(11) -0.15003(8) 0.19184(4) 0.0281(3) Uani 1.0 2 d .
Cl1 Cl 0.7920(4) 0.1155(3) 0.31086(12) 0.0379(6) Uani 1.0 2 d .
Cl2 Cl 0.2975(3) 0.2602(2) 0.25071(12) 0.0389(6) Uani 1.0 2 d .
O1 O 1.1389(15) 0.3180(11) 0.5367(6) 0.109(4) Uani 1.0 2 d .
C1 C 0.6572(11) 0.1807(8) 0.1259(4) 0.0248(18) Uani 1.0 2 d .
C2 C 0.8101(11) 0.2386(8) 0.1292(5) 0.0300(19) Uani 1.0 2 d .
C3 C 0.8661(12) 0.3229(9) 0.0697(5) 0.032(2) Uani 1.0 2 d .
C4 C 0.7633(12) 0.3519(8) 0.0069(5) 0.031(2) Uani 1.0 2 d .
C5 C 0.6068(11) 0.2940(8) 0.0014(5) 0.0229(17) Uani 1.0 2 d .
C6 C 0.5119(12) 0.3377(8) -0.0663(4) 0.0249(18) Uani 1.0 2 d .
C7 C 0.3545(12) 0.2957(8) -0.0785(5) 0.0304(19) Uani 1.0 2 d .
C8 C 0.2963(13) 0.2028(8) -0.0244(5) 0.031(2) Uani 1.0 2 d .
C9 C 0.3904(12) 0.1612(8) 0.0415(4) 0.0245(17) Uani 1.0 2 d .
C10 C 0.5518(11) 0.2075(8) 0.0591(5) 0.0243(17) Uani 1.0 2 d .
C11 C 0.7820(12) 0.4413(9) -0.0654(5) 0.038(3) Uani 1.0 2 d .
C12 C 0.6161(12) 0.4297(8) -0.1125(5) 0.034(2) Uani 1.0 2 d .
C13 C 0.5083(12) -0.0986(8) 0.2751(4) 0.0269(18) Uani 1.0 2 d .
C14 C 0.3291(12) -0.0797(8) 0.3075(5) 0.0308(19) Uani 1.0 2 d .
C15 C 0.2651(12) -0.1903(9) 0.3471(5) 0.032(2) Uani 1.0 2 d .
C16 C 0.3883(11) -0.3180(8) 0.3532(5) 0.0263(18) Uani 1.0 2 d .
C17 C 0.5709(11) -0.3387(8) 0.3200(4) 0.0226(17) Uani 1.0 2 d .
C18 C 0.6764(12) -0.4763(9) 0.3313(5) 0.0306(19) Uani 1.0 2 d .
C19 C 0.8587(13) -0.5144(8) 0.3020(5) 0.036(2) Uani 1.0 2 d .
C20 C 0.9310(12) -0.4128(8) 0.2621(5) 0.0284(19) Uani 1.0 2 d .
C21 C 0.8292(11) -0.2781(8) 0.2516(5) 0.0254(18) Uani 1.0 2 d .
C22 C 0.6378(11) -0.2330(8) 0.2803(4) 0.0216(17) Uani 1.0 2 d .
C23 C 0.3652(13) -0.4537(8) 0.3916(5) 0.0308(19) Uani 1.0 2 d .
C24 C 0.5608(13) -0.5606(8) 0.3787(5) 0.034(2) Uani 1.0 2 d .
C25 C 1.3202(15) 0.2110(12) 0.5188(7) 0.065(4) Uani 1.0 2 d .
C26 C 1.251(3) 0.1246(17) 0.4751(10) 0.118(7) Uani 1.0 2 d .
C27 C 1.0452(19) 0.1885(14) 0.4653(8) 0.081(4) Uani 1.0 2 d .
C28 C 0.9881(11) 0.3027(9) 0.4954(5) 0.029(2) Uani 1.0 2 d .
H2 H 0.8803 0.2209 0.1732 0.0360 Uiso 1.0 2 calc R
H3 H 0.9735 0.3585 0.0737 0.0383 Uiso 1.0 2 calc R
H7 H 0.2844 0.3278 -0.1226 0.0365 Uiso 1.0 2 calc R
H8 H 0.1907 0.1687 -0.0336 0.0367 Uiso 1.0 2 calc R
H11A H 0.9089 0.4069 -0.0881 0.0459 Uiso 1.0 2 calc R
H11B H 0.7665 0.5368 -0.0582 0.0459 Uiso 1.0 2 calc R
H12A H 0.5268 0.5206 -0.1273 0.0402 Uiso 1.0 2 calc R
H12B H 0.6684 0.3902 -0.1566 0.0402 Uiso 1.0 2 calc R
H14 H 0.2450 0.0096 0.3034 0.0369 Uiso 1.0 2 calc R
H15 H 0.1408 -0.1750 0.3685 0.0389 Uiso 1.0 2 calc R
H19 H 0.9326 -0.6068 0.3087 0.0429 Uiso 1.0 2 calc R
H20 H 1.0559 -0.4380 0.2415 0.0341 Uiso 1.0 2 calc R
H23A H 0.2558 -0.4770 0.3709 0.0369 Uiso 1.0 2 calc R
H23B H 0.3424 -0.4504 0.4439 0.0369 Uiso 1.0 2 calc R
H24A H 0.6282 -0.6024 0.4251 0.0408 Uiso 1.0 2 calc R
H24B H 0.5387 -0.6333 0.3536 0.0408 Uiso 1.0 2 calc R
H25A H 1.4124 0.2546 0.4909 0.0777 Uiso 1.0 2 calc R
H25B H 1.3845 0.1564 0.5635 0.0777 Uiso 1.0 2 calc R
H26A H 1.3178 0.1220 0.4278 0.1411 Uiso 1.0 2 calc R
H26B H 1.2744 0.0306 0.5008 0.1411 Uiso 1.0 2 calc R
H27A H 1.0150 0.2100 0.4129 0.0969 Uiso 1.0 2 calc R
H27B H 0.9725 0.1237 0.4872 0.0969 Uiso 1.0 2 calc R
H28A H 0.8753 0.2993 0.5268 0.0349 Uiso 1.0 2 calc R
H28B H 0.9486 0.3820 0.4570 0.0349 Uiso 1.0 2 calc R

loop_
_atom_site_aniso_label
_atom_site_aniso_U_11
_atom_site_aniso_U_22
_atom_site_aniso_U_33
_atom_site_aniso_U_12
_atom_site_aniso_U_13
_atom_site_aniso_U_23
Sn1 0.0227(3) 0.0199(3) 0.0299(4) -0.0027(3) 0.0013(3) -0.0044(3)
Br1 0.0276(5) 0.0264(5) 0.0352(5) -0.0112(4) -0.0005(4) 0.0004(4)
Br2 0.0257(5) 0.0238(5) 0.0336(5) -0.0048(4) 0.0051(4) -0.0050(4)
Cl1 0.0402(13) 0.0353(12) 0.0405(13) -0.0085(10) -0.0049(10) -0.0139(10)
Cl2 0.0341(12) 0.0253(11) 0.0518(14) 0.0010(9) 0.0096(10) -0.0066(10)
O1 0.089(8) 0.105(8) 0.129(9) -0.010(7) 0.005(7) -0.036(7)
C1 0.017(4) 0.024(4) 0.028(5) 0.002(4) -0.003(4) 0.001(4)
C2 0.021(5) 0.027(5) 0.042(5) -0.005(4) -0.003(4) -0.004(4)
C3 0.020(5) 0.031(5) 0.047(6) -0.010(4) 0.004(4) -0.009(4)
C4 0.030(5) 0.020(5) 0.043(6) -0.007(4) 0.014(4) -0.006(4)
C5 0.019(4) 0.018(4) 0.031(5) -0.006(4) 0.005(4) 0.000(4)
C6 0.029(5) 0.015(4) 0.029(5) -0.002(4) 0.006(4) -0.006(4)
C7 0.037(5) 0.026(5) 0.025(5) -0.001(4) -0.004(4) -0.006(4)
C8 0.036(5) 0.025(5) 0.038(5) -0.015(4) 0.008(4) -0.014(4)
C9 0.031(5) 0.016(4) 0.023(5) -0.005(4) 0.003(4) 0.004(4)
C10 0.020(4) 0.018(4) 0.037(5) -0.006(4) 0.004(4) -0.009(4)
C11 0.026(5) 0.026(5) 0.061(7) -0.008(4) 0.020(5) -0.003(5)
C12 0.038(5) 0.022(5) 0.034(5) -0.005(4) 0.007(4) 0.010(4)
C13 0.029(5) 0.025(5) 0.024(5) -0.002(4) -0.001(4) -0.005(4)
C14 0.027(5) 0.023(5) 0.039(5) 0.001(4) 0.005(4) -0.005(4)
C15 0.025(5) 0.034(5) 0.038(5) -0.008(4) 0.008(4) -0.005(4)
C16 0.025(5) 0.027(5) 0.028(5) -0.009(4) -0.002(4) -0.002(4)
C17 0.024(4) 0.025(5) 0.019(4) -0.003(4) -0.005(4) -0.009(4)
C18 0.031(5) 0.029(5) 0.029(5) -0.006(4) 0.004(4) 0.001(4)
C19 0.035(5) 0.014(4) 0.053(6) 0.002(4) 0.003(5) -0.005(4)
C20 0.025(5) 0.025(5) 0.032(5) -0.002(4) 0.005(4) -0.006(4)
C21 0.023(5) 0.023(5) 0.032(5) -0.010(4) 0.004(4) -0.005(4)
C22 0.023(4) 0.024(4) 0.018(4) -0.007(4) -0.004(4) -0.003(4)
C23 0.039(5) 0.024(5) 0.032(5) -0.013(4) 0.005(4) -0.004(4)
C24 0.045(6) 0.026(5) 0.032(5) -0.016(4) 0.006(4) 0.000(4)
C25 0.037(6) 0.065(8) 0.091(9) -0.010(6) 0.009(6) -0.015(7)
C26 0.094(12) 0.118(13) 0.147(16) 0.002(10) -0.031(11) -0.087(12)
C27 0.075(10) 0.076(9) 0.094(11) -0.023(8) -0.035(8) -0.007(8)
C28 0.019(4) 0.038(5) 0.028(5) 0.004(4) -0.013(4) -0.017(4)

loop_
_atom_type_symbol
_atom_type_description
_atom_type_scat_dispersion_real
_atom_type_scat_dispersion_imag
_atom_type_scat_source
C C 0.0033 0.0016
;
International Tables for Crystallography
(1992, Vol. C, Tables 4.2.6.8 and 6.1.1.4)
;
H H 0.0000 0.0000
;
International Tables for Crystallography
(1992, Vol. C, Table 6.1.1.4)
;
Sn Sn -0.6537 1.4246
;
International Tables for Crystallography
(1992, Vol. C, Tables 4.2.6.8 and 6.1.1.4)
;
Cl Cl 0.1484 0.1585
;
International Tables for Crystallography
(1992, Vol. C, Tables 4.2.6.8 and 6.1.1.4)
;
Br Br -0.2901 2.4595
;
International Tables for Crystallography
(1992, Vol. C, Tables 4.2.6.8 and 6.1.1.4)
;
O O 0.0106 0.0060
;
International Tables for Crystallography
(1992, Vol. C, Tables 4.2.6.8 and 6.1.1.4)
;

loop_
_geom_angle_atom_site_label_1
_geom_angle_atom_site_label_2
_geom_angle_atom_site_label_3
_geom_angle
_geom_angle_publ_flag
Cl1 Sn1 Cl2 98.74(10) yes
Cl1 Sn1 C1 103.6(3) yes
Cl1 Sn1 C13 102.4(3) yes
Cl2 Sn1 C1 98.9(2) yes
Cl2 Sn1 C13 103.7(3) yes
C1 Sn1 C13 142.1(4) yes
C25 O1 C28 106.3(10) yes
Sn1 C1 C2 115.7(6) yes
Sn1 C1 C10 125.4(6) yes
C2 C1 C10 118.2(7) yes
C1 C2 C3 123.0(8) yes
C2 C3 C4 119.0(9) yes
C3 C4 C5 119.5(8) yes
C3 C4 C11 131.8(9) yes
C5 C4 C11 108.7(8) yes
C4 C5 C6 112.3(7) yes
C4 C5 C10 122.4(8) yes
C6 C5 C10 125.3(8) yes
C5 C6 C7 119.2(8) yes
C5 C6 C12 108.4(8) yes
C7 C6 C12 132.4(7) yes
C6 C7 C8 118.8(8) yes
C7 C8 C9 121.2(9) yes
Br1 C9 C8 117.6(7) yes
Br1 C9 C10 119.8(6) yes
C8 C9 C10 122.6(8) yes
C1 C10 C5 117.8(8) yes
C1 C10 C9 129.4(7) yes
C5 C10 C9 112.8(7) yes
C4 C11 C12 104.0(8) yes
C6 C12 C11 106.6(7) yes
Sn1 C13 C14 114.7(6) yes
Sn1 C13 C22 125.3(6) yes
C14 C13 C22 119.8(8) yes
C13 C14 C15 122.4(7) yes
C14 C15 C16 118.1(8) yes
C15 C16 C17 120.0(8) yes
C15 C16 C23 130.8(8) yes
C17 C16 C23 109.2(7) yes
C16 C17 C18 112.0(8) yes
C16 C17 C22 123.4(7) yes
C18 C17 C22 124.6(7) yes
C17 C18 C19 119.4(8) yes
C17 C18 C24 109.9(7) yes
C19 C18 C24 130.6(7) yes
C18 C19 C20 117.9(7) yes
C19 C20 C21 122.8(8) yes
Br2 C21 C20 118.7(6) yes
Br2 C21 C22 119.6(6) yes
C20 C21 C22 121.5(8) yes
C13 C22 C17 116.3(7) yes
C13 C22 C21 130.1(8) yes
C17 C22 C21 113.6(7) yes
C16 C23 C24 105.2(7) yes
C18 C24 C23 103.7(6) yes
O1 C25 C26 105.1(10) yes
C25 C26 C27 105.0(13) yes
C26 C27 C28 112.1(14) yes
O1 C28 C27 110.4(9) yes
C1 C2 H2 118.489 no
C3 C2 H2 118.486 no
C2 C3 H3 120.485 no
C4 C3 H3 120.487 no
C6 C7 H7 120.593 no
C8 C7 H7 120.596 no
C7 C8 H8 119.409 no
C9 C8 H8 119.413 no
C4 C11 H11A 110.959 no
C4 C11 H11B 110.952 no
C12 C11 H11A 110.960 no
C12 C11 H11B 110.961 no
H11A C11 H11B 108.972 no
C6 C12 H12A 110.407 no
C6 C12 H12B 110.412 no
C11 C12 H12A 110.407 no
C11 C12 H12B 110.409 no
H12A C12 H12B 108.627 no
C13 C14 H14 118.799 no
C15 C14 H14 118.799 no
C14 C15 H15 120.928 no
C16 C15 H15 120.924 no
C18 C19 H19 121.030 no
C20 C19 H19 121.031 no
C19 C20 H20 118.589 no
C21 C20 H20 118.592 no
C16 C23 H23A 110.706 no
C16 C23 H23B 110.714 no
C24 C23 H23A 110.706 no
C24 C23 H23B 110.706 no
H23A C23 H23B 108.805 no
C18 C24 H24A 111.030 no
C18 C24 H24B 111.019 no
C23 C24 H24A 111.028 no
C23 C24 H24B 111.028 no
H24A C24 H24B 109.010 no
O1 C25 H25A 110.734 no
O1 C25 H25B 110.729 no
C26 C25 H25A 110.724 no
C26 C25 H25B 110.731 no
H25A C25 H25B 108.826 no
C25 C26 H26A 110.749 no
C25 C26 H26B 110.737 no
C27 C26 H26A 110.750 no
C27 C26 H26B 110.751 no
H26A C26 H26B 108.838 no
C26 C27 H27A 109.177 no
C26 C27 H27B 109.173 no
C28 C27 H27A 109.178 no
C28 C27 H27B 109.176 no
H27A C27 H27B 107.897 no
O1 C28 H28A 109.559 no
O1 C28 H28B 109.572 no
C27 C28 H28A 109.577 no
C27 C28 H28B 109.571 no
H28A C28 H28B 108.113 no

loop_
_geom_bond_atom_site_label_1
_geom_bond_atom_site_label_2
_geom_bond_distance
_geom_bond_publ_flag
Sn1 Cl1 2.379(3) yes
Sn1 Cl2 2.390(3) yes
Sn1 C1 2.125(8) yes
Sn1 C13 2.142(9) yes
Br1 C9 1.910(8) yes
Br2 C21 1.919(9) yes
O1 C25 1.528(14) yes
O1 C28 1.410(15) yes
C1 C2 1.393(13) yes
C1 C10 1.436(11) yes
C2 C3 1.423(12) yes
C3 C4 1.363(13) yes
C4 C5 1.423(13) yes
C4 C11 1.542(12) yes
C5 C6 1.413(11) yes
C5 C10 1.411(11) yes
C6 C7 1.354(13) yes
C6 C12 1.518(12) yes
C7 C8 1.420(12) yes
C8 C9 1.381(11) yes
C9 C10 1.435(13) yes
C11 C12 1.549(14) yes
C13 C14 1.383(12) yes
C13 C22 1.439(10) yes
C14 C15 1.438(13) yes
C15 C16 1.368(11) yes
C16 C17 1.410(11) yes
C16 C23 1.523(12) yes
C17 C18 1.406(11) yes
C17 C22 1.410(12) yes
C18 C19 1.382(12) yes
C18 C24 1.530(13) yes
C19 C20 1.399(12) yes
C20 C21 1.374(10) yes
C21 C22 1.443(11) yes
C23 C24 1.573(11) yes
C25 C26 1.48(3) yes
C26 C27 1.46(2) yes
C27 C28 1.338(17) yes
C2 H2 0.950 no
C3 H3 0.950 no
C7 H7 0.950 no
C8 H8 0.950 no
C11 H11A 0.990 no
C11 H11B 0.990 no
C12 H12A 0.990 no
C12 H12B 0.990 no
C14 H14 0.950 no
C15 H15 0.950 no
C19 H19 0.950 no
C20 H20 0.950 no
C23 H23A 0.990 no
C23 H23B 0.990 no
C24 H24A 0.990 no
C24 H24B 0.990 no
C25 H25A 0.990 no
C25 H25B 0.990 no
C26 H26A 0.990 no
C26 H26B 0.990 no
C27 H27A 0.990 no
C27 H27B 0.990 no
C28 H28A 0.990 no
C28 H28B 0.990 no

loop_
_geom_contact_atom_site_label_1
_geom_contact_atom_site_label_2
_geom_contact_distance
_geom_contact_publ_flag
_geom_contact_site_symmetry_2
Sn1 Br1 3.174(2) no .
Sn1 Br2 3.1741(19) no .
Br1 C1 3.345(9) no .
Br1 C13 3.409(8) no .
Br2 C1 3.535(7) no .
Br2 C13 3.368(9) no .
Cl1 C2 3.456(9) no .
Cl2 C14 3.457(9) no .
C1 C4 2.844(12) no .
C2 C5 2.754(12) no .
C3 C10 2.850(13) no .
C5 C8 2.729(13) no .
C6 C9 2.788(11) no .
C7 C10 2.889(11) no .
C13 C16 2.825(12) no .
C14 C17 2.751(10) no .
C15 C22 2.869(12) no .
C17 C20 2.729(11) no .
C18 C21 2.792(12) no .
C19 C22 2.887(11) no .
Cl2 C19 3.576(9) no 1_465
O1 C17 3.522(15) no 2_756
C3 C8 3.521(12) no 1_655
C4 C6 3.589(11) no 2_665
C6 C4 3.589(11) no 2_665
C7 C21 3.586(13) no 2_655
C8 C3 3.521(12) no 1_455
C17 O1 3.522(15) no 2_756
C19 Cl2 3.576(9) no 1_645
C21 C7 3.586(13) no 2_655
C23 C28 3.437(12) no 2_656
C28 C23 3.437(12) no 2_656
Sn1 H2 2.9782 no .
Sn1 H14 2.9557 no .
Br1 H8 2.8656 no .
Br2 H20 2.8789 no .
Cl1 H2 2.7623 no .
Cl2 H14 2.7447 no .
O1 H26A 3.0841 no .
O1 H26B 3.0285 no .
O1 H27A 2.9724 no .
O1 H27B 2.8681 no .
C1 H3 3.3236 no .
C3 H11A 2.9770 no .
C3 H11B 2.9686 no .
C4 H2 3.2475 no .
C4 H12A 3.1055 no .
C4 H12B 3.1001 no .
C5 H3 3.2727 no .
C5 H7 3.2546 no .
C5 H11A 3.0654 no .
C5 H11B 3.0761 no .
C5 H12A 3.0483 no .
C5 H12B 3.0291 no .
C6 H8 3.2403 no .
C6 H11A 3.1252 no .
C6 H11B 3.1198 no .
C7 H12A 2.9297 no .
C7 H12B 2.9507 no .
C9 H7 3.2933 no .
C10 H2 3.2853 no .
C10 H8 3.3186 no .
C11 H3 2.8930 no .
C12 H7 2.8777 no .
C13 H15 3.3235 no .
C15 H23A 2.9432 no .
C15 H23B 2.9353 no .
C16 H14 3.2577 no .
C16 H24A 3.1099 no .
C16 H24B 3.1369 no .
C17 H15 3.2708 no .
C17 H19 3.2750 no .
C17 H23A 3.0436 no .
C17 H23B 3.0577 no .
C17 H24A 3.0499 no .
C17 H24B 3.0783 no .
C18 H20 3.2377 no .
C18 H23A 3.0920 no .
C18 H23B 3.1195 no .
C19 H24A 2.9636 no .
C19 H24B 2.9568 no .
C21 H19 3.2881 no .
C22 H14 3.2958 no .
C22 H20 3.3059 no .
C23 H15 2.8716 no .
C24 H19 2.8891 no .
C25 H27A 3.0128 no .
C25 H27B 2.9832 no .
C25 H28A 3.0896 no .
C25 H28B 2.9473 no .
C26 H28A 3.0344 no .
C26 H28B 2.9298 no .
C27 H25A 2.9723 no .
C27 H25B 3.0264 no .
C28 H25A 2.9597 no .
C28 H25B 3.0698 no .
C28 H26A 2.9662 no .
C28 H26B 2.9922 no .
H2 H3 2.3584 no .
H3 H11A 3.0237 no .
H3 H11B 3.0231 no .
H7 H8 2.3704 no .
H7 H12A 2.9670 no .
H7 H12B 3.0274 no .
H11A H12A 2.7635 no .
H11A H12B 2.2485 no .
H11B H12A 2.2485 no .
H11B H12B 2.7673 no .
H14 H15 2.3843 no .
H15 H23A 2.9941 no .
H15 H23B 2.9850 no .
H19 H20 2.3438 no .
H19 H24A 3.0272 no .
H19 H24B 2.9988 no .
H23A H24A 2.7993 no .
H23A H24B 2.2781 no .
H23B H24A 2.2783 no .
H23B H24B 2.7807 no .
H25A H26A 2.1812 no .
H25A H26B 2.7292 no .
H25A H27A 3.4245 no .
H25A H28B 3.2901 no .
H25B H26A 2.6906 no .
H25B H26B 2.1812 no .
H25B H27B 3.4546 no .
H26A H27A 2.1351 no .
H26A H27B 2.6816 no .
H26A H28B 3.3232 no .
H26B H27A 2.6597 no .
H26B H27B 2.1342 no .
H26B H28A 3.4909 no .
H27A H28A 2.5131 no .
H27A H28B 1.9997 no .
H27B H28A 1.9990 no .
H27B H28B 2.5997 no .
Br1 H2 3.4334 no 1_455
Br1 H3 3.5506 no 1_455
Br2 H7 3.1743 no 2_655
Br2 H8 3.1832 no 2_655
Br2 H11A 3.4318 no 2_755
Br2 H12B 3.3350 no 2_755
Cl1 H14 3.1538 no 1_655
Cl1 H15 3.4113 no 1_655
Cl1 H19 3.2785 no 1_565
Cl1 H24B 2.9392 no 1_565
Cl1 H27A 2.9635 no .
Cl2 H2 3.5253 no 1_455
Cl2 H12A 3.4368 no 2_665
Cl2 H19 2.8725 no 1_465
Cl2 H20 3.1130 no 1_465
Cl2 H24B 3.1325 no 1_565
Cl2 H26A 3.3974 no 1_455
O1 H15 3.1513 no 2_656
O1 H23A 3.4236 no 2_656
O1 H23B 3.3653 no 1_665
O1 H23B 3.3928 no 2_656
O1 H28B 3.0058 no 2_766
C1 H12A 3.0115 no 2_665
C2 H12A 2.9652 no 2_665
C3 H8 3.2087 no 1_655
C3 H11B 3.3246 no 2_765
C3 H12A 3.0981 no 2_665
C4 H8 3.2757 no 1_655
C4 H12A 3.1958 no 2_665
C5 H11B 3.0353 no 2_665
C5 H12A 3.2090 no 2_665
C6 H11B 3.2025 no 2_665
C7 H11A 3.1050 no 1_455
C7 H11B 3.2562 no 2_665
C8 H3 3.1450 no 1_455
C8 H11A 3.1576 no 1_455
C8 H11B 3.2111 no 2_665
C9 H3 3.2337 no 1_455
C9 H11B 3.0721 no 2_665
C10 H11B 2.9907 no 2_665
C10 H12A 3.1551 no 2_665
C11 H3 3.0366 no 2_765
C11 H8 3.4780 no 1_655
C11 H20 3.4538 no 2_755
C12 H20 3.3207 no 2_755
C13 H25B 3.0723 no 2_756
C14 H25B 3.1007 no 2_756
C14 H26A 3.2657 no 1_455
C15 H25B 3.1978 no 2_756
C15 H27B 3.5495 no 2_656
C15 H28A 2.7376 no 2_656
C16 H25A 3.5149 no 2_756
C16 H25B 3.2083 no 2_756
C16 H28A 2.8795 no 2_656
C17 H25B 3.1568 no 2_756
C18 H28B 3.0462 no 1_545
C19 H23A 3.3140 no 1_655
C19 H27A 3.2175 no 1_545
C19 H28B 2.9677 no 1_545
C20 H7 2.9781 no 2_655
C20 H11A 3.4098 no 2_755
C20 H12B 3.4742 no 2_755
C20 H23A 3.0249 no 1_655
C21 H7 2.7347 no 2_655
C22 H7 3.2253 no 2_655
C22 H25B 3.1219 no 2_756
C23 H24A 3.5635 no 2_646
C23 H25A 3.2339 no 1_445
C23 H28A 2.6276 no 2_656
C23 H28B 3.5943 no 2_656
C24 H23B 3.4376 no 2_646
C24 H25A 2.9863 no 1_445
C24 H27A 3.4991 no 1_545
C24 H28A 3.5203 no 1_545
C24 H28B 3.0724 no 1_545
C25 H24A 3.5634 no 1_665
C25 H26B 3.3372 no 2_856
C26 H14 3.5877 no 1_655
C26 H25B 3.4909 no 2_856
C26 H26B 3.3742 no 2_856
C26 H27B 3.3535 no 2_756
C27 H15 3.3365 no 2_656
C27 H19 3.3334 no 1_565
C27 H24A 3.2297 no 1_565
C27 H27B 3.2455 no 2_756
C28 H15 2.9265 no 2_656
C28 H19 3.4855 no 1_565
C28 H23A 3.4464 no 2_656
C28 H23B 2.7632 no 2_656
C28 H24A 2.8111 no 1_565
H2 Br1 3.4334 no 1_655
H2 Cl2 3.5253 no 1_655
H2 H12A 3.4261 no 2_665
H2 H19 3.3859 no 1_565
H3 Br1 3.5506 no 1_655
H3 C8 3.1450 no 1_655
H3 C9 3.2337 no 1_655
H3 C11 3.0366 no 2_765
H3 H7 3.5015 no 2_665
H3 H8 3.0957 no 1_655
H3 H11A 2.8197 no 2_765
H3 H11B 2.3886 no 2_765
H7 Br2 3.1743 no 2_655
H7 C20 2.9781 no 2_655
H7 C21 2.7347 no 2_655
H7 C22 3.2253 no 2_655
H7 H3 3.5015 no 2_665
H7 H11A 2.6890 no 1_455
H7 H20 3.2237 no 2_655
H8 Br2 3.1832 no 2_655
H8 C3 3.2087 no 1_455
H8 C4 3.2757 no 1_455
H8 C11 3.4780 no 1_455
H8 H3 3.0957 no 1_455
H8 H11A 2.8136 no 1_455
H11A Br2 3.4318 no 2_755
H11A C7 3.1050 no 1_655
H11A C8 3.1576 no 1_655
H11A C20 3.4098 no 2_755
H11A H3 2.8197 no 2_765
H11A H7 2.6890 no 1_655
H11A H8 2.8136 no 1_655
H11A H20 2.8492 no 2_755
H11B C3 3.3246 no 2_765
H11B C5 3.0353 no 2_665
H11B C6 3.2025 no 2_665
H11B C7 3.2562 no 2_665
H11B C8 3.2111 no 2_665
H11B C9 3.0721 no 2_665
H11B C10 2.9907 no 2_665
H11B H3 2.3886 no 2_765
H12A Cl2 3.4368 no 2_665
H12A C1 3.0115 no 2_665
H12A C2 2.9652 no 2_665
H12A C3 3.0981 no 2_665
H12A C4 3.1958 no 2_665
H12A C5 3.2090 no 2_665
H12A C10 3.1551 no 2_665
H12A H2 3.4261 no 2_665
H12B Br2 3.3350 no 2_755
H12B C20 3.4742 no 2_755
H12B H20 2.6014 no 2_755
H14 Cl1 3.1538 no 1_455
H14 C26 3.5877 no 1_455
H14 H26A 2.8700 no 1_455
H14 H27A 3.2195 no 1_455
H15 Cl1 3.4113 no 1_455
H15 O1 3.1513 no 2_656
H15 C27 3.3365 no 2_656
H15 C28 2.9265 no 2_656
H15 H27B 2.8723 no 2_656
H15 H28A 2.1930 no 2_656
H19 Cl1 3.2785 no 1_545
H19 Cl2 2.8725 no 1_645
H19 C27 3.3334 no 1_545
H19 C28 3.4855 no 1_545
H19 H2 3.3859 no 1_545
H19 H23A 3.2985 no 1_655
H19 H27A 2.4726 no 1_545
H19 H28B 2.7631 no 1_545
H20 Cl2 3.1130 no 1_645
H20 C11 3.4538 no 2_755
H20 C12 3.3207 no 2_755
H20 H7 3.2237 no 2_655
H20 H11A 2.8492 no 2_755
H20 H12B 2.6014 no 2_755
H20 H23A 2.7804 no 1_655
H23A O1 3.4236 no 2_656
H23A C19 3.3140 no 1_455
H23A C20 3.0249 no 1_455
H23A C28 3.4464 no 2_656
H23A H19 3.2985 no 1_455
H23A H20 2.7804 no 1_455
H23A H25A 3.2617 no 1_445
H23A H28A 2.8075 no 2_656
H23A H28B 3.2202 no 1_445
H23B O1 3.3653 no 1_445
H23B O1 3.3928 no 2_656
H23B C24 3.4376 no 2_646
H23B C28 2.7632 no 2_656
H23B H23B 3.0108 no 2_646
H23B H24A 2.6146 no 2_646
H23B H25A 2.9491 no 1_445
H23B H25A 3.3884 no 2_756
H23B H28A 2.0150 no 2_656
H23B H28B 2.7617 no 2_656
H24A C23 3.5635 no 2_646
H24A C25 3.5634 no 1_445
H24A C27 3.2297 no 1_545
H24A C28 2.8111 no 1_545
H24A H23B 2.6146 no 2_646
H24A H25A 2.5799 no 1_445
H24A H27A 2.9553 no 1_545
H24A H27B 3.3084 no 1_545
H24A H28A 2.5524 no 1_545
H24A H28B 2.3609 no 1_545
H24B Cl1 2.9392 no 1_545
H24B Cl2 3.1325 no 1_545
H24B H25A 2.8751 no 1_445
H24B H26A 3.4323 no 1_445
H24B H27A 3.5165 no 1_545
H25A C16 3.5149 no 2_756
H25A C23 3.2339 no 1_665
H25A C24 2.9863 no 1_665
H25A H23A 3.2617 no 1_665
H25A H23B 2.9491 no 1_665
H25A H23B 3.3884 no 2_756
H25A H24A 2.5799 no 1_665
H25A H24B 2.8751 no 1_665
H25A H26B 3.1745 no 2_856
H25A H28A 3.5844 no 1_655
H25B C13 3.0723 no 2_756
H25B C14 3.1007 no 2_756
H25B C15 3.1978 no 2_756
H25B C16 3.2083 no 2_756
H25B C17 3.1568 no 2_756
H25B C22 3.1219 no 2_756
H25B C26 3.4909 no 2_856
H25B H26A 3.0721 no 2_856
H25B H26B 3.0191 no 2_856
H26A Cl2 3.3974 no 1_655
H26A C14 3.2657 no 1_655
H26A H14 2.8700 no 1_655
H26A H24B 3.4323 no 1_665
H26A H25B 3.0721 no 2_856
H26A H26B 3.1715 no 2_856
H26B C25 3.3372 no 2_856
H26B C26 3.3742 no 2_856
H26B H25A 3.1745 no 2_856
H26B H25B 3.0191 no 2_856
H26B H26A 3.1715 no 2_856
H26B H26B 3.1380 no 2_856
H26B H27B 2.6686 no 2_756
H27A Cl1 2.9635 no .
H27A C19 3.2175 no 1_565
H27A C24 3.4991 no 1_565
H27A H14 3.2195 no 1_655
H27A H19 2.4726 no 1_565
H27A H24A 2.9553 no 1_565
H27A H24B 3.5165 no 1_565
H27B C15 3.5495 no 2_656
H27B C26 3.3535 no 2_756
H27B C27 3.2455 no 2_756
H27B H15 2.8723 no 2_656
H27B H24A 3.3084 no 1_565
H27B H26B 2.6686 no 2_756
H27B H27B 2.4493 no 2_756
H28A C15 2.7376 no 2_656
H28A C16 2.8795 no 2_656
H28A C23 2.6276 no 2_656
H28A C24 3.5203 no 1_565
H28A H15 2.1930 no 2_656
H28A H23A 2.8075 no 2_656
H28A H23B 2.0150 no 2_656
H28A H24A 2.5524 no 1_565
H28A H25A 3.5844 no 1_455
H28B O1 3.0058 no 2_766
H28B C18 3.0462 no 1_565
H28B C19 2.9677 no 1_565
H28B C23 3.5943 no 2_656
H28B C24 3.0724 no 1_565
H28B H19 2.7631 no 1_565
H28B H23A 3.2202 no 1_665
H28B H23B 2.7617 no 2_656
H28B H24A 2.3609 no 1_565
H28B H28B 3.3563 no 2_766

loop_
_geom_torsion_atom_site_label_1
_geom_torsion_atom_site_label_2
_geom_torsion_atom_site_label_3
_geom_torsion_atom_site_label_4
_geom_torsion
_geom_torsion_publ_flag
Cl1 Sn1 C1 C2 -0.1(5) no
Cl1 Sn1 C1 C10 -170.4(5) no
Cl1 Sn1 C13 C14 103.7(5) no
Cl1 Sn1 C13 C22 -72.2(6) no
Cl2 Sn1 C1 C2 101.2(4) no
Cl2 Sn1 C1 C10 -69.0(6) no
Cl2 Sn1 C13 C14 1.4(6) no
Cl2 Sn1 C13 C22 -174.6(6) no
C1 Sn1 C13 C14 -123.7(5) no
C1 Sn1 C13 C22 60.4(8) no
C13 Sn1 C1 C2 -132.3(5) no
C13 Sn1 C1 C10 57.4(7) no
C25 O1 C28 C27 10.5(11) no
C28 O1 C25 C26 -8.8(11) no
Sn1 C1 C2 C3 -170.9(5) no
Sn1 C1 C10 C5 168.5(5) no
Sn1 C1 C10 C9 -9.9(11) no
C2 C1 C10 C5 -1.6(10) no
C2 C1 C10 C9 -179.9(7) no
C10 C1 C2 C3 0.1(11) no
C1 C2 C3 C4 1.7(12) no
C2 C3 C4 C5 -2.0(11) no
C2 C3 C4 C11 178.0(7) no
C3 C4 C5 C6 178.0(7) no
C3 C4 C5 C10 0.5(11) no
C3 C4 C11 C12 -179.1(8) no
C5 C4 C11 C12 0.9(8) no
C11 C4 C5 C6 -2.0(9) no
C11 C4 C5 C10 -179.5(6) no
C4 C5 C6 C7 -177.2(6) no
C4 C5 C6 C12 2.2(8) no
C4 C5 C10 C1 1.4(10) no
C4 C5 C10 C9 179.9(6) no
C6 C5 C10 C1 -175.9(6) no
C6 C5 C10 C9 2.7(10) no
C10 C5 C6 C7 0.3(11) no
C10 C5 C6 C12 179.7(6) no
C5 C6 C7 C8 -3.5(11) no
C5 C6 C12 C11 -1.6(8) no
C7 C6 C12 C11 177.8(8) no
C12 C6 C7 C8 177.2(7) no
C6 C7 C8 C9 3.6(11) no
C7 C8 C9 Br1 -178.2(6) no
C7 C8 C9 C10 -0.5(11) no
Br1 C9 C10 C1 -6.5(10) no
Br1 C9 C10 C5 175.1(4) no
C8 C9 C10 C1 175.9(7) no
C8 C9 C10 C5 -2.5(10) no
C4 C11 C12 C6 0.4(8) no
Sn1 C13 C14 C15 -175.9(6) no
Sn1 C13 C22 C17 175.1(5) no
Sn1 C13 C22 C21 -4.4(12) no
C14 C13 C22 C17 -0.7(11) no
C14 C13 C22 C21 179.9(8) no
C22 C13 C14 C15 0.3(13) no
C13 C14 C15 C16 0.6(13) no
C14 C15 C16 C17 -1.1(13) no
C14 C15 C16 C23 179.3(8) no
C15 C16 C17 C18 -179.4(8) no
C15 C16 C17 C22 0.7(13) no
C15 C16 C23 C24 -179.2(9) no
C17 C16 C23 C24 1.1(9) no
C23 C16 C17 C18 0.3(10) no
C23 C16 C17 C22 -179.6(7) no
C16 C17 C18 C19 179.7(7) no
C16 C17 C18 C24 -1.8(10) no
C16 C17 C22 C13 0.2(12) no
C16 C17 C22 C21 179.7(7) no
C18 C17 C22 C13 -179.7(7) no
C18 C17 C22 C21 -0.2(12) no
C22 C17 C18 C19 -0.4(13) no
C22 C17 C18 C24 178.2(7) no
C17 C18 C19 C20 0.3(13) no
C17 C18 C24 C23 2.3(9) no
C19 C18 C24 C23 -179.3(9) no
C24 C18 C19 C20 -177.9(8) no
C18 C19 C20 C21 0.4(13) no
C19 C20 C21 Br2 -177.0(7) no
C19 C20 C21 C22 -1.0(13) no
Br2 C21 C22 C13 -3.7(12) no
Br2 C21 C22 C17 176.8(5) no
C20 C21 C22 C13 -179.7(8) no
C20 C21 C22 C17 0.9(11) no
C16 C23 C24 C18 -2.0(9) no
O1 C25 C26 C27 4.1(14) no
C25 C26 C27 C28 2.2(16) no
C26 C27 C28 O1 -8.3(14) no
